data_2235528
loop_
_publ_author_name
'Fun, Hoong-Kun'
'Quah, Ching Kheng'
'Shetty, Shobhitha'
'Kalluraya, Balakrishna'
'Babu, M.'

_publ_section_title
;
 3-Methyl-4-[2-(4-nitrophenyl)hydrazin-1-ylidene]-5-oxo-4,5-dihydro-1<i>H</i>-pyrazole-1-carbothioamide
;
_journal_coeditor_code KJ2205
_journal_issue 7
_journal_name_full 'Acta Crystallographica Section E'
_journal_page_first o2162
_journal_paper_doi 10.1107/S1600536812027134
_journal_volume 68
_journal_year 2012
_chemical_formula_iupac 'C11 H10 N6 O3 S'
_chemical_formula_moiety 'C11 H10 N6 O3 S'
_chemical_formula_sum 'C11 H10 N6 O3 S'
_chemical_formula_weight 306.31
_chemical_name_systematic
;
3-Methyl-4-[2-(4-nitrophenyl)hydrazin-1-ylidene]-5-oxo-4,5-dihydro-1<i>H</i>-
pyrazole-1-carbothioamide
;
_space_group_IT_number 14
_symmetry_cell_setting monoclinic
_symmetry_space_group_name_Hall '-P 2ybc'
_symmetry_space_group_name_H-M 'P 1 21/c 1'
_atom_sites_solution_hydrogens geom
_atom_sites_solution_primary direct
_atom_sites_solution_secondary difmap
_audit_creation_method SHELXL-97
_cell_angle_alpha 90.00
_cell_angle_beta 105.840(2)
_cell_angle_gamma 90.00
_cell_formula_units_Z 8
_cell_length_a 11.5331(4)
_cell_length_b 17.2540(6)
_cell_length_c 13.6025(5)
_cell_measurement_reflns_used 4616
_cell_measurement_temperature 100
_cell_measurement_theta_max 29.93
_cell_measurement_theta_min 2.37
_cell_volume 2604.01(16)
_computing_cell_refinement 'SAINT (Bruker, 2009)'
_computing_data_collection 'APEX2 (Bruker, 2009)'
_computing_data_reduction 'SAINT (Bruker, 2009)'
_computing_molecular_graphics 'SHELXTL (Sheldrick, 2008)'
_computing_publication_material 'SHELXTL (Sheldrick, 2008) and PLATON (Spek, 2009)'
_computing_structure_refinement 'SHELXTL (Sheldrick, 2008)'
_computing_structure_solution 'SHELXTL (Sheldrick, 2008)'
_diffrn_ambient_temperature 100
_diffrn_measured_fraction_theta_full 0.992
_diffrn_measured_fraction_theta_max 0.992
_diffrn_measurement_device_type
;
Bruker SMART APEXII CCD area-detector
;
_diffrn_measurement_method '\f and \w scans'
_diffrn_radiation_monochromator graphite
_diffrn_radiation_source 'fine-focus sealed tube'
_diffrn_radiation_type MoK\a
_diffrn_radiation_wavelength 0.71073
_diffrn_reflns_av_R_equivalents 0.0864
_diffrn_reflns_av_sigmaI/netI 0.0783
_diffrn_reflns_limit_h_max 14
_diffrn_reflns_limit_h_min -16
_diffrn_reflns_limit_k_max 22
_diffrn_reflns_limit_k_min -24
_diffrn_reflns_limit_l_max 19
_diffrn_reflns_limit_l_min -19
_diffrn_reflns_number 29927
_diffrn_reflns_theta_full 30.23
_diffrn_reflns_theta_max 30.23
_diffrn_reflns_theta_min 2.37
_diffrn_standards_number 0
_exptl_absorpt_coefficient_mu 0.270
_exptl_absorpt_correction_T_max 0.9652
_exptl_absorpt_correction_T_min 0.9397
_exptl_absorpt_correction_type multi-scan
_exptl_absorpt_process_details '(<i>SADABS</i>; Bruker, 2009)'
_exptl_crystal_colour orange
_exptl_crystal_density_diffrn 1.563
_exptl_crystal_density_method 'not measured'
_exptl_crystal_description block
_exptl_crystal_F_000 1264
_exptl_crystal_size_max 0.233
_exptl_crystal_size_mid 0.19
_exptl_crystal_size_min 0.132
_refine_diff_density_max 1.171
_refine_diff_density_min -0.453
_refine_ls_extinction_method none
_refine_ls_goodness_of_fit_ref 1.049
_refine_ls_hydrogen_treatment mixed
_refine_ls_matrix_type full
_refine_ls_number_parameters 405
_refine_ls_number_reflns 7706
_refine_ls_number_restraints 0
_refine_ls_restrained_S_all 1.049
_refine_ls_R_factor_all 0.1145
_refine_ls_R_factor_gt 0.0736
_refine_ls_shift/su_max 0.001
_refine_ls_shift/su_mean 0.001
_refine_ls_structure_factor_coef Fsqd
_refine_ls_weighting_details 'calc w=1/[\s^2^(Fo^2^)+(0.0947P)^2^+0.6575P] where P=(Fo^2^+2Fc^2^)/3'
_refine_ls_weighting_scheme calc
_refine_ls_wR_factor_gt 0.1663
_refine_ls_wR_factor_ref 0.1866
_reflns_number_gt 5153
_reflns_number_total 7706
_reflns_threshold_expression I>2\s(I)
_cod_data_source_file kj2205.cif
_cod_data_source_block I
_cod_original_sg_symbol_H-M 'P 21/c'
_cod_database_code 2235528
_cod_database_fobs_code 2235528

loop_
_symmetry_equiv_pos_as_xyz
'x, y, z'
'-x, y+1/2, -z+1/2'
'-x, -y, -z'
'x, -y-1/2, z-1/2'

loop_
_atom_site_type_symbol
_atom_site_label
_atom_site_fract_x
_atom_site_fract_y
_atom_site_fract_z
_atom_site_U_iso_or_equiv
_atom_site_adp_type
_atom_site_calc_flag
_atom_site_refinement_flags
_atom_site_occupancy
_atom_site_symmetry_multiplicity
S S1A 0.49627(7) 0.07456(4) 0.34900(6) 0.02459(18) Uani d . 1 1
O O1A 1.23941(18) 0.56130(12) 0.40495(19) 0.0319(5) Uani d . 1 1
O O2A 1.10770(18) 0.65219(11) 0.39347(18) 0.0290(5) Uani d . 1 1
O O3A 0.67596(17) 0.21463(11) 0.36767(15) 0.0218(4) Uani d . 1 1
N N1A 0.2988(2) 0.15650(15) 0.3363(2) 0.0228(5) Uani d . 1 1
N N2A 0.46510(19) 0.22947(12) 0.34390(17) 0.0167(4) Uani d . 1 1
N N3A 0.38600(19) 0.29408(12) 0.33564(18) 0.0183(5) Uani d . 1 1
N N4A 0.65953(19) 0.38832(13) 0.35212(16) 0.0171(4) Uani d . 1 1
N N5A 0.77001(19) 0.36389(13) 0.36300(17) 0.0172(4) Uani d . 1 1
N N6A 1.1355(2) 0.58362(13) 0.39233(18) 0.0193(5) Uani d . 1 1
C C1A 0.4155(2) 0.15527(14) 0.3430(2) 0.0182(5) Uani d . 1 1
C C2A 0.5845(2) 0.25291(14) 0.35571(19) 0.0154(5) Uani d . 1 1
C C3A 0.5750(2) 0.33756(14) 0.35069(19) 0.0157(5) Uani d . 1 1
C C4A 0.4505(2) 0.35624(14) 0.3387(2) 0.0176(5) Uani d . 1 1
C C5A 0.8602(2) 0.41880(14) 0.36467(19) 0.0163(5) Uani d . 1 1
C C6A 0.9803(2) 0.39484(15) 0.3935(2) 0.0179(5) Uani d . 1 1
H H6AA 0.9996 0.3418 0.4083 0.021 Uiso calc R 1 1
C C7A 1.0711(2) 0.44859(15) 0.4003(2) 0.0182(5) Uani d . 1 1
H H7AA 1.1532 0.4331 0.4194 0.022 Uiso calc R 1 1
C C8A 1.0399(2) 0.52539(15) 0.37867(19) 0.0165(5) Uani d . 1 1
C C9A 0.9203(2) 0.55040(15) 0.3490(2) 0.0182(5) Uani d . 1 1
H H9AA 0.9015 0.6036 0.3349 0.022 Uiso calc R 1 1
C C10A 0.8299(2) 0.49643(15) 0.3407(2) 0.0182(5) Uani d . 1 1
H H10A 0.7478 0.5118 0.3189 0.022 Uiso calc R 1 1
C C11A 0.3981(3) 0.43569(15) 0.3332(2) 0.0253(6) Uani d . 1 1
H H11A 0.3103 0.4327 0.3057 0.038 Uiso calc R 1 1
H H11B 0.4315 0.4681 0.2883 0.038 Uiso calc R 1 1
H H11C 0.4181 0.4584 0.4017 0.038 Uiso calc R 1 1
S S1B 0.01234(7) 1.16479(4) 0.38971(6) 0.02669(19) Uani d . 1 1
O O1B 0.77974(19) 0.69756(14) 0.4551(2) 0.0433(7) Uani d . 1 1
O O2B 0.65439(19) 0.60220(12) 0.43636(18) 0.0322(5) Uani d . 1 1
O O3B 0.19810(17) 1.02711(11) 0.41542(15) 0.0217(4) Uani d . 1 1
N N1B -0.1838(2) 1.07880(16) 0.3673(2) 0.0268(6) Uani d . 1 1
N N2B -0.0135(2) 1.00943(12) 0.37488(17) 0.0173(4) Uani d . 1 1
N N3B -0.0931(2) 0.94476(12) 0.35002(17) 0.0180(5) Uani d . 1 1
N N4B 0.1857(2) 0.85527(12) 0.37418(16) 0.0170(4) Uani d . 1 1
N N5B 0.2965(2) 0.88122(13) 0.39365(18) 0.0187(5) Uani d . 1 1
N N6B 0.6769(2) 0.67177(14) 0.43667(19) 0.0240(5) Uani d . 1 1
C C1B -0.0669(3) 1.08329(14) 0.3765(2) 0.0202(5) Uani d . 1 1
C C2B 0.1063(2) 0.98794(14) 0.39107(19) 0.0161(5) Uani d . 1 1
C C3B 0.0986(2) 0.90382(14) 0.3735(2) 0.0163(5) Uani d . 1 1
C C4B -0.0271(2) 0.88367(14) 0.3494(2) 0.0164(5) Uani d . 1 1
C C5B 0.3899(2) 0.82832(15) 0.39719(19) 0.0166(5) Uani d . 1 1
C C6B 0.5065(2) 0.85661(15) 0.4119(2) 0.0198(5) Uani d . 1 1
H H6BA 0.5207 0.9109 0.4151 0.024 Uiso calc R 1 1
C C7B 0.6014(2) 0.80571(16) 0.4220(2) 0.0204(5) Uani d . 1 1
H H7BA 0.6814 0.8242 0.4319 0.024 Uiso calc R 1 1
C C8B 0.5766(2) 0.72671(15) 0.4171(2) 0.0195(5) Uani d . 1 1
C C9B 0.4603(2) 0.69750(15) 0.3996(2) 0.0206(5) Uani d . 1 1
H H9BA 0.4462 0.6432 0.3947 0.025 Uiso calc R 1 1
C C10B 0.3651(2) 0.74874(14) 0.3893(2) 0.0184(5) Uani d . 1 1
H H10B 0.2849 0.7303 0.3772 0.022 Uiso calc R 1 1
C C11B -0.0786(2) 0.80485(15) 0.3263(2) 0.0227(6) Uani d . 1 1
H H11D -0.1666 0.8083 0.3017 0.034 Uiso calc R 1 1
H H11E -0.0561 0.7731 0.3884 0.034 Uiso calc R 1 1
H H11F -0.0470 0.7810 0.2735 0.034 Uiso calc R 1 1
H H2N1 0.263(3) 0.200(2) 0.335(3) 0.044(11) Uiso d . 1 1
H H2N5 0.313(3) 0.936(2) 0.407(2) 0.032(9) Uiso d . 1 1
H H1N1 0.261(3) 0.115(2) 0.349(3) 0.042(11) Uiso d . 1 1
H H4N1 -0.215(4) 1.035(3) 0.359(3) 0.049(12) Uiso d . 1 1
H H1N5 0.788(3) 0.312(2) 0.370(3) 0.033(9) Uiso d . 1 1
H H3N1 -0.223(3) 1.122(2) 0.362(3) 0.038(10) Uiso d . 1 1

loop_
_atom_site_aniso_label
_atom_site_aniso_U_11
_atom_site_aniso_U_22
_atom_site_aniso_U_33
_atom_site_aniso_U_12
_atom_site_aniso_U_13
_atom_site_aniso_U_23
S1A 0.0290(4) 0.0084(3) 0.0381(4) -0.0001(3) 0.0121(3) -0.0029(3)
O1A 0.0179(10) 0.0187(11) 0.0617(15) -0.0028(8) 0.0156(10) -0.0040(10)
O2A 0.0235(10) 0.0090(9) 0.0543(14) -0.0009(8) 0.0102(10) 0.0037(8)
O3A 0.0193(9) 0.0125(9) 0.0339(11) 0.0033(7) 0.0080(8) -0.0001(7)
N1A 0.0193(12) 0.0125(11) 0.0360(14) -0.0033(9) 0.0063(10) 0.0034(10)
N2A 0.0182(10) 0.0062(9) 0.0275(12) 0.0016(8) 0.0091(9) 0.0004(8)
N3A 0.0162(10) 0.0107(10) 0.0285(12) 0.0029(8) 0.0069(9) 0.0023(8)
N4A 0.0166(10) 0.0135(10) 0.0218(11) -0.0006(8) 0.0061(8) -0.0002(8)
N5A 0.0146(10) 0.0117(10) 0.0259(12) 0.0006(8) 0.0063(9) 0.0000(8)
N6A 0.0181(11) 0.0132(10) 0.0281(12) -0.0011(8) 0.0089(9) 0.0009(8)
C1A 0.0228(13) 0.0106(11) 0.0207(13) -0.0027(10) 0.0050(10) -0.0018(9)
C2A 0.0168(12) 0.0111(11) 0.0203(12) -0.0003(9) 0.0081(9) 0.0003(9)
C3A 0.0170(12) 0.0106(11) 0.0204(12) -0.0004(9) 0.0068(9) 0.0009(9)
C4A 0.0186(12) 0.0114(12) 0.0244(13) -0.0001(9) 0.0088(10) 0.0009(9)
C5A 0.0179(12) 0.0126(12) 0.0203(13) -0.0018(9) 0.0083(10) -0.0014(9)
C6A 0.0187(12) 0.0127(12) 0.0224(13) 0.0014(10) 0.0060(10) 0.0014(9)
C7A 0.0147(12) 0.0146(12) 0.0259(14) 0.0022(9) 0.0065(10) -0.0006(10)
C8A 0.0166(12) 0.0130(12) 0.0211(13) -0.0029(9) 0.0074(10) -0.0022(9)
C9A 0.0204(12) 0.0110(11) 0.0235(13) 0.0023(9) 0.0066(10) 0.0004(9)
C10A 0.0183(12) 0.0135(12) 0.0239(13) 0.0027(9) 0.0076(10) 0.0012(9)
C11A 0.0252(14) 0.0117(12) 0.0409(17) 0.0033(11) 0.0124(12) 0.0063(11)
S1B 0.0341(4) 0.0078(3) 0.0424(4) 0.0005(3) 0.0175(3) 0.0010(3)
O1B 0.0184(10) 0.0305(13) 0.084(2) 0.0083(9) 0.0201(11) 0.0189(12)
O2B 0.0283(11) 0.0157(10) 0.0526(14) 0.0077(9) 0.0109(10) -0.0033(9)
O3B 0.0201(9) 0.0125(9) 0.0339(11) -0.0004(7) 0.0098(8) 0.0006(7)
N1B 0.0234(12) 0.0125(12) 0.0452(16) 0.0068(10) 0.0108(11) -0.0016(10)
N2B 0.0198(11) 0.0070(9) 0.0268(12) -0.0001(8) 0.0095(9) 0.0000(8)
N3B 0.0179(10) 0.0099(10) 0.0269(12) -0.0006(8) 0.0074(9) 0.0000(8)
N4B 0.0198(11) 0.0116(10) 0.0204(11) 0.0015(8) 0.0067(9) 0.0020(8)
N5B 0.0173(10) 0.0124(10) 0.0266(12) 0.0007(8) 0.0061(9) -0.0008(8)
N6B 0.0201(11) 0.0223(13) 0.0327(13) 0.0078(10) 0.0123(10) 0.0054(10)
C1B 0.0275(14) 0.0096(11) 0.0245(14) 0.0057(10) 0.0087(11) 0.0021(9)
C2B 0.0197(12) 0.0091(11) 0.0211(13) 0.0008(9) 0.0081(10) 0.0035(9)
C3B 0.0168(12) 0.0098(11) 0.0235(13) 0.0019(9) 0.0074(10) 0.0010(9)
C4B 0.0192(12) 0.0093(11) 0.0214(12) 0.0007(9) 0.0069(10) 0.0001(9)
C5B 0.0173(12) 0.0143(12) 0.0186(12) 0.0024(9) 0.0057(9) 0.0006(9)
C6B 0.0210(13) 0.0135(12) 0.0250(13) -0.0005(10) 0.0061(10) 0.0034(10)
C7B 0.0177(12) 0.0206(13) 0.0238(13) -0.0009(10) 0.0075(10) 0.0050(10)
C8B 0.0216(13) 0.0163(13) 0.0226(13) 0.0070(10) 0.0095(10) 0.0022(10)
C9B 0.0243(13) 0.0130(12) 0.0257(14) 0.0021(10) 0.0088(11) -0.0008(10)
C10B 0.0177(12) 0.0139(12) 0.0244(13) 0.0010(10) 0.0074(10) 0.0015(10)
C11B 0.0202(13) 0.0116(12) 0.0366(16) -0.0009(10) 0.0083(11) -0.0023(10)

loop_
_atom_type_symbol
_atom_type_description
_atom_type_scat_dispersion_real
_atom_type_scat_dispersion_imag
_atom_type_scat_source
C C 0.0033 0.0016 'International Tables Vol C Tables 4.2.6.8 and 6.1.1.4'
H H 0.0000 0.0000 'International Tables Vol C Tables 4.2.6.8 and 6.1.1.4'
N N 0.0061 0.0033 'International Tables Vol C Tables 4.2.6.8 and 6.1.1.4'
O O 0.0106 0.0060 'International Tables Vol C Tables 4.2.6.8 and 6.1.1.4'
S S 0.1246 0.1234 'International Tables Vol C Tables 4.2.6.8 and 6.1.1.4'

loop_
_geom_angle_atom_site_label_1
_geom_angle_atom_site_label_2
_geom_angle_atom_site_label_3
_geom_angle
C1A N1A H2N1 119(3)
C1A N1A H1N1 122(3)
H2N1 N1A H1N1 117(4)
C1A N2A C2A 130.6(2)
C1A N2A N3A 117.6(2)
C2A N2A N3A 111.77(19)
C4A N3A N2A 107.1(2)
C3A N4A N5A 118.9(2)
N4A N5A C5A 118.6(2)
N4A N5A H1N5 121(2)
C5A N5A H1N5 121(2)
O1A N6A O2A 123.4(2)
O1A N6A C8A 118.4(2)
O2A N6A C8A 118.2(2)
N1A C1A N2A 113.0(2)
N1A C1A S1A 124.1(2)
N2A C1A S1A 122.8(2)
O3A C2A N2A 130.3(2)
O3A C2A C3A 126.7(2)
N2A C2A C3A 103.0(2)
N4A C3A C4A 124.7(2)
N4A C3A C2A 128.5(2)
C4A C3A C2A 106.7(2)
N3A C4A C3A 111.3(2)
N3A C4A C11A 122.5(2)
C3A C4A C11A 126.2(2)
C6A C5A C10A 121.0(2)
C6A C5A N5A 118.6(2)
C10A C5A N5A 120.4(2)
C7A C6A C5A 119.7(2)
C7A C6A H6AA 120.1
C5A C6A H6AA 120.1
C6A C7A C8A 118.7(2)
C6A C7A H7AA 120.7
C8A C7A H7AA 120.7
C7A C8A C9A 122.5(2)
C7A C8A N6A 119.1(2)
C9A C8A N6A 118.3(2)
C10A C9A C8A 118.7(2)
C10A C9A H9AA 120.7
C8A C9A H9AA 120.7
C9A C10A C5A 119.5(2)
C9A C10A H10A 120.3
C5A C10A H10A 120.3
C4A C11A H11A 109.5
C4A C11A H11B 109.5
H11A C11A H11B 109.5
C4A C11A H11C 109.5
H11A C11A H11C 109.5
H11B C11A H11C 109.5
C1B N1B H4N1 117(3)
C1B N1B H3N1 117(2)
H4N1 N1B H3N1 125(4)
C2B N2B C1B 130.9(2)
C2B N2B N3B 112.16(19)
C1B N2B N3B 116.9(2)
C4B N3B N2B 107.2(2)
C3B N4B N5B 119.2(2)
N4B N5B C5B 118.8(2)
N4B N5B H2N5 120(2)
C5B N5B H2N5 121(2)
O1B N6B O2B 123.2(2)
O1B N6B C8B 118.3(2)
O2B N6B C8B 118.5(2)
N1B C1B N2B 112.5(2)
N1B C1B S1B 125.2(2)
N2B C1B S1B 122.3(2)
O3B C2B N2B 130.2(2)
O3B C2B C3B 126.8(2)
N2B C2B C3B 103.0(2)
N4B C3B C4B 124.9(2)
N4B C3B C2B 128.3(2)
C4B C3B C2B 106.7(2)
N3B C4B C3B 111.0(2)
N3B C4B C11B 122.9(2)
C3B C4B C11B 126.1(2)
C6B C5B C10B 121.6(2)
C6B C5B N5B 118.6(2)
C10B C5B N5B 119.8(2)
C7B C6B C5B 120.0(2)
C7B C6B H6BA 120.0
C5B C6B H6BA 120.0
C6B C7B C8B 118.1(2)
C6B C7B H7BA 121.0
C8B C7B H7BA 121.0
C7B C8B C9B 122.6(2)
C7B C8B N6B 119.0(2)
C9B C8B N6B 118.3(2)
C10B C9B C8B 119.1(2)
C10B C9B H9BA 120.5
C8B C9B H9BA 120.5
C9B C10B C5B 118.6(2)
C9B C10B H10B 120.7
C5B C10B H10B 120.7
C4B C11B H11D 109.5
C4B C11B H11E 109.5
H11D C11B H11E 109.5
C4B C11B H11F 109.5
H11D C11B H11F 109.5
H11E C11B H11F 109.5

loop_
_geom_bond_atom_site_label_1
_geom_bond_atom_site_label_2
_geom_bond_distance
S1A C1A 1.665(3)
O1A N6A 1.226(3)
O2A N6A 1.227(3)
O3A C2A 1.218(3)
N1A C1A 1.324(4)
N1A H2N1 0.85(4)
N1A H1N1 0.88(4)
N2A C1A 1.401(3)
N2A C2A 1.401(3)
N2A N3A 1.425(3)
N3A C4A 1.299(3)
N4A C3A 1.306(3)
N4A N5A 1.312(3)
N5A C5A 1.403(3)
N5A H1N5 0.92(4)
N6A C8A 1.465(3)
C2A C3A 1.465(3)
C3A C4A 1.438(4)
C4A C11A 1.492(4)
C5A C6A 1.395(4)
C5A C10A 1.400(4)
C6A C7A 1.383(4)
C6A H6AA 0.9500
C7A C8A 1.383(4)
C7A H7AA 0.9500
C8A C9A 1.396(4)
C9A C10A 1.379(4)
C9A H9AA 0.9500
C10A H10A 0.9500
C11A H11A 0.9800
C11A H11B 0.9800
C11A H11C 0.9800
S1B C1B 1.660(3)
O1B N6B 1.227(3)
O2B N6B 1.228(3)
O3B C2B 1.223(3)
N1B C1B 1.322(4)
N1B H4N1 0.84(4)
N1B H3N1 0.86(4)
N2B C2B 1.389(3)
N2B C1B 1.418(3)
N2B N3B 1.426(3)
N3B C4B 1.302(3)
N4B C3B 1.305(3)
N4B N5B 1.312(3)
N5B C5B 1.403(3)
N5B H2N5 0.98(4)
N6B C8B 1.463(3)
C2B C3B 1.470(3)
C3B C4B 1.439(3)
C4B C11B 1.483(3)
C5B C6B 1.392(4)
C5B C10B 1.401(4)
C6B C7B 1.381(4)
C6B H6BA 0.9500
C7B C8B 1.391(4)
C7B H7BA 0.9500
C8B C9B 1.392(4)
C9B C10B 1.386(4)
C9B H9BA 0.9500
C10B H10B 0.9500
C11B H11D 0.9800
C11B H11E 0.9800
C11B H11F 0.9800

loop_
_geom_hbond_atom_site_label_D
_geom_hbond_atom_site_label_H
_geom_hbond_atom_site_label_A
_geom_hbond_site_symmetry_A
_geom_hbond_distance_DH
_geom_hbond_distance_HA
_geom_hbond_distance_DA
_geom_hbond_angle_DHA
_geom_hbond_publ_flag
N5B H2N5 O3B . 0.97(3) 2.08(3) 2.810(3) 131(3) yes
N1A H1N1 O3B 1_545 0.88(4) 2.00(4) 2.859(3) 165(4) yes
N5A H1N5 O3A . 0.92(3) 2.11(4) 2.802(3) 131(3) yes
N1B H3N1 O3A 1_465 0.87(3) 1.99(4) 2.848(3) 171(3) yes
C10B H10B O2A 1_455 0.9500 2.5100 3.418(3) 161.00 yes

loop_
_geom_torsion_atom_site_label_1
_geom_torsion_atom_site_label_2
_geom_torsion_atom_site_label_3
_geom_torsion_atom_site_label_4
_geom_torsion
C1A N2A N3A C4A 179.6(2)
C2A N2A N3A C4A 1.9(3)
C3A N4A N5A C5A -179.9(2)
C2A N2A C1A N1A 176.0(3)
N3A N2A C1A N1A -1.2(3)
C2A N2A C1A S1A -4.4(4)
N3A N2A C1A S1A 178.36(18)
C1A N2A C2A O3A 0.5(5)
N3A N2A C2A O3A 177.8(3)
C1A N2A C2A C3A -179.3(3)
N3A N2A C2A C3A -2.0(3)
N5A N4A C3A C4A -179.6(2)
N5A N4A C3A C2A -2.7(4)
O3A C2A C3A N4A 4.2(5)
N2A C2A C3A N4A -176.0(3)
O3A C2A C3A C4A -178.5(3)
N2A C2A C3A C4A 1.3(3)
N2A N3A C4A C3A -0.9(3)
N2A N3A C4A C11A -179.3(2)
N4A C3A C4A N3A 177.2(2)
C2A C3A C4A N3A -0.2(3)
N4A C3A C4A C11A -4.5(4)
C2A C3A C4A C11A 178.1(3)
N4A N5A C5A C6A 169.2(2)
N4A N5A C5A C10A -9.0(4)
C10A C5A C6A C7A 1.1(4)
N5A C5A C6A C7A -177.0(2)
C5A C6A C7A C8A 0.4(4)
C6A C7A C8A C9A -0.8(4)
C6A C7A C8A N6A 175.9(2)
O1A N6A C8A C7A 12.7(4)
O2A N6A C8A C7A -165.3(3)
O1A N6A C8A C9A -170.4(3)
O2A N6A C8A C9A 11.6(4)
C7A C8A C9A C10A -0.2(4)
N6A C8A C9A C10A -177.0(2)
C8A C9A C10A C5A 1.7(4)
C6A C5A C10A C9A -2.2(4)
N5A C5A C10A C9A 175.9(2)
C2B N2B N3B C4B -0.5(3)
C1B N2B N3B C4B 177.9(2)
C3B N4B N5B C5B 178.2(2)
C2B N2B C1B N1B -173.6(3)
N3B N2B C1B N1B 8.4(3)
C2B N2B C1B S1B 5.8(4)
N3B N2B C1B S1B -172.19(18)
C1B N2B C2B O3B 3.6(5)
N3B N2B C2B O3B -178.3(3)
C1B N2B C2B C3B -177.4(3)
N3B N2B C2B C3B 0.7(3)
N5B N4B C3B C4B 177.4(2)
N5B N4B C3B C2B 0.7(4)
O3B C2B C3B N4B -4.4(5)
N2B C2B C3B N4B 176.5(3)
O3B C2B C3B C4B 178.4(3)
N2B C2B C3B C4B -0.7(3)
N2B N3B C4B C3B 0.0(3)
N2B N3B C4B C11B -179.9(2)
N4B C3B C4B N3B -176.9(3)
C2B C3B C4B N3B 0.4(3)
N4B C3B C4B C11B 3.0(4)
C2B C3B C4B C11B -179.7(3)
N4B N5B C5B C6B 176.3(2)
N4B N5B C5B C10B -5.8(4)
C10B C5B C6B C7B -1.8(4)
N5B C5B C6B C7B 176.1(2)
C5B C6B C7B C8B -0.1(4)
C6B C7B C8B C9B 2.0(4)
C6B C7B C8B N6B -174.6(2)
O1B N6B C8B C7B -1.2(4)
O2B N6B C8B C7B 177.0(3)
O1B N6B C8B C9B -177.9(3)
O2B N6B C8B C9B 0.3(4)
C7B C8B C9B C10B -1.9(4)
N6B C8B C9B C10B 174.7(2)
C8B C9B C10B C5B -0.1(4)
C6B C5B C10B C9B 1.9(4)
N5B C5B C10B C9B -175.9(2)

loop_
_cod_related_entry_id
_cod_related_entry_database
_cod_related_entry_code
1 ChemSpider 4900414
